data_7244091
loop_
_publ_author_name
'Panikkattu, Vinu V.'
'Sinha, Abhijeet Shekhar'
'Aaker\"oy, Christer'

_publ_section_title
;
 A family of powerful halogen-bond donors: A structural and theoretical
 analysis of triply activated 3-iodo-1-phenylprop-2-yn-1-ones
;
_journal_name_full CrystEngComm
_journal_paper_doi 10.1039/D1CE01583D
_journal_year 2022
_chemical_formula_moiety 'C10 H4 I N O'
_chemical_formula_sum 'C10 H4 I N O'
_chemical_formula_weight 281.04
_chemical_name_systematic 4-(3-iodoprop-2-ynoyl)benzonitrile
_space_group_crystal_system monoclinic
_space_group_IT_number 14
_space_group_name_Hall '-P 2ybc'
_space_group_name_H-M_alt 'P 1 21/c 1'
_atom_sites_solution_hydrogens geom
_atom_sites_solution_primary dual
_audit_creation_date 2021-01-19
_audit_creation_method
;
Olex2 1.3-ac4
(compiled 2020.03.28 svn.rd84adfe8 for Rigaku Oxford Diffraction, GUI svn.r6032)
;
_audit_update_record
;
2021-10-13 deposited with the CCDC.	2021-12-20 downloaded from the CCDC.
;
_cell_angle_alpha 90
_cell_angle_beta 96.002(4)
_cell_angle_gamma 90
_cell_formula_units_Z 4
_cell_length_a 4.06532(16)
_cell_length_b 24.0246(11)
_cell_length_c 9.7176(4)
_cell_measurement_reflns_used 2956
_cell_measurement_temperature 100.02(19)
_cell_measurement_theta_max 76.3330
_cell_measurement_theta_min 3.6870
_cell_volume 943.89(7)
_computing_cell_refinement 'CrysAlisPro 1.171.40.84a (Rigaku OD, 2020)'
_computing_data_collection 'CrysAlisPro 1.171.40.84a (Rigaku OD, 2020)'
_computing_data_reduction 'CrysAlisPro 1.171.40.84a (Rigaku OD, 2020)'
_computing_molecular_graphics 'Olex2 1.3-ac4 (Dolomanov et al., 2009)'
_computing_publication_material 'Olex2 1.3-ac4 (Dolomanov et al., 2009)'
_computing_structure_refinement 'SHELXL 2018/3 (Sheldrick, 2015)'
_computing_structure_solution 'SHELXT  (Sheldrick, 2015)'
_diffrn_ambient_environment N~2~
_diffrn_ambient_temperature 100.02(19)
_diffrn_detector 'Hybrid Pixel Array Detector'
_diffrn_detector_area_resol_mean 10.0000
_diffrn_detector_type HyPix
_diffrn_measured_fraction_theta_full 0.999
_diffrn_measured_fraction_theta_max 0.997
_diffrn_measurement_details
;
List of Runs (angles in degrees, time in seconds):

  # Type    Start    End  Width  t~exp~   \w     \q     \k     \f   Frames
#--------------------------------------------------------------------------
  1  \w     -5.00  24.00   0.50    4.76    --   47.95 -11.00-118.00   58
  2  \w     42.00  71.00   0.50   19.03    --  107.75 -61.00-180.00   58
  3  \w     36.00  70.00   0.50   19.03    --  107.75 -61.00-150.00   68
  4  \w    115.00 178.00   0.50   19.03    --  107.75  15.00-120.00  126
  5  \w    103.00 154.00   0.50   19.03    --  107.75 120.00-133.00  102
  6  \w    101.00 161.00   0.50   19.03    --  107.75  11.00  54.00  120
  7  \w     80.00 105.00   0.50   19.03    --  107.75 -77.00 120.00   50
  8  \w     76.00 106.00   0.50   19.03    --  107.75 -94.00  90.00   60
  9  \w     77.00 113.00   0.50   19.03    --  107.75-127.00 174.20   72
 10  \w     44.00  69.00   0.50   19.03    --  107.75-127.00 174.20   50
 11  \w     42.00  68.00   0.50   19.03    --  107.75 -77.00 120.00   52
 12  \w     35.00  60.00   0.50   19.03    --  107.75 -61.00 150.00   50
 13  \w     -3.00  26.00   0.50    4.76    --   47.95 -19.00 150.00   58
 14  \w    -24.00  23.00   0.50    4.76    --  -47.95  19.00 150.00   94
 15  \w   -105.00 -67.00   0.50   19.03    --  -86.25-148.00-109.00   76
 16  \w   -145.00-120.00   0.50   19.03    --  -86.25-148.00-109.00   50
 17  \w    -17.00  23.00   0.50    4.76    --  -47.95  19.00-120.00   80
 18  \w     95.00 128.00   0.50   19.03    --  107.75-148.00-109.00   66
 19  \w     64.00 112.00   0.50   19.03    --  107.75-125.00-180.00   96
 20  \w     54.00  80.00   0.50   19.03    --  107.75-148.00-109.00   52
;
_diffrn_measurement_device 'four-circle diffractometer'
_diffrn_measurement_device_type 'XtaLAB Synergy, Dualflex, HyPix'
_diffrn_measurement_method '\w scans'
_diffrn_orient_matrix_type 'CrysAlisPro convention (1999,Acta A55,543-557)'
_diffrn_orient_matrix_UB_11 -0.0425778000
_diffrn_orient_matrix_UB_12 -0.0634728000
_diffrn_orient_matrix_UB_13 0.0124730000
_diffrn_orient_matrix_UB_21 -0.0111442000
_diffrn_orient_matrix_UB_22 -0.0056295000
_diffrn_orient_matrix_UB_23 -0.1585904000
_diffrn_orient_matrix_UB_31 0.3787367000
_diffrn_orient_matrix_UB_32 -0.0072755000
_diffrn_orient_matrix_UB_33 0.0134881000
_diffrn_radiation_monochromator mirror
_diffrn_radiation_probe x-ray
_diffrn_radiation_type 'Cu K\a'
_diffrn_radiation_wavelength 1.54184
_diffrn_reflns_av_R_equivalents 0.095
_diffrn_reflns_av_unetI/netI 0.0045
_diffrn_reflns_Laue_measured_fraction_full 0.999
_diffrn_reflns_Laue_measured_fraction_max 0.997
_diffrn_reflns_limit_h_max 4
_diffrn_reflns_limit_h_min -3
_diffrn_reflns_limit_k_max 29
_diffrn_reflns_limit_k_min -29
_diffrn_reflns_limit_l_max 11
_diffrn_reflns_limit_l_min -11
_diffrn_reflns_number 2731
_diffrn_reflns_point_group_measured_fraction_full 0.999
_diffrn_reflns_point_group_measured_fraction_max 0.997
_diffrn_reflns_theta_full 67.684
_diffrn_reflns_theta_max 72.120
_diffrn_reflns_theta_min 3.680
_diffrn_source 'micro-focus sealed X-ray tube'
_diffrn_source_type 'PhotonJet (Cu) X-ray Source'
_exptl_absorpt_coefficient_mu 26.308
_exptl_absorpt_correction_T_max 1.00000
_exptl_absorpt_correction_T_min 0.43858
_exptl_absorpt_correction_type multi-scan
_exptl_absorpt_process_details
;
CrysAlisPro 1.171.40.84a (Rigaku Oxford Diffraction, 2020)
Empirical absorption correction using spherical harmonics,
implemented in SCALE3 ABSPACK scaling algorithm.
;
_exptl_crystal_colour 'Clear light colourless'
_exptl_crystal_colour_lustre clear
_exptl_crystal_colour_modifier light
_exptl_crystal_colour_primary colourless
_exptl_crystal_density_diffrn 1.978
_exptl_crystal_description Plate
_exptl_crystal_F_000 528
_exptl_crystal_recrystallization_method 'Re-crystallisation from solvent: Dioxane'
_exptl_crystal_size_max 0.153
_exptl_crystal_size_mid 0.127
_exptl_crystal_size_min 0.036
_refine_diff_density_max 1.532
_refine_diff_density_min -0.717
_refine_diff_density_rms 0.150
_refine_ls_extinction_method none
_refine_ls_goodness_of_fit_ref 1.105
_refine_ls_hydrogen_treatment constr
_refine_ls_matrix_type full
_refine_ls_number_parameters 119
_refine_ls_number_reflns 2731
_refine_ls_number_restraints 0
_refine_ls_restrained_S_all 1.105
_refine_ls_R_factor_all 0.0434
_refine_ls_R_factor_gt 0.0429
_refine_ls_shift/su_max 0.001
_refine_ls_shift/su_mean 0.000
_refine_ls_structure_factor_coef Fsqd
_refine_ls_weighting_details 'w=1/[\s^2^(Fo^2^)+(0.0947P)^2^+0.7803P] where P=(Fo^2^+2Fc^2^)/3'
_refine_ls_weighting_scheme calc
_refine_ls_wR_factor_gt 0.1262
_refine_ls_wR_factor_ref 0.1271
_reflns_Friedel_coverage 0.000
_reflns_number_gt 2644
_reflns_number_total 2731
_reflns_threshold_expression 'I > 2\s(I)'
_twin_special_details
;
Component 2 rotated by 179.8873\% 
around [0.97 -0.00 -0.24] (reciprocal) or [1.00 -0.00 -0.00] (direct)
;
_cod_data_source_file d1ce01583d2.cif
_cod_data_source_block exp_75_twin1_hklf4
_cod_database_code 7244091
_shelx_shelxl_version_number 2018/3
_chemical_oxdiff_formula 'C10 H4 I1 N1 O1'
_shelx_space_group_comment
;
The symmetry employed for this shelxl refinement is uniquely defined
by the following loop, which should always be used as a source of
symmetry information in preference to the above space-group names.
They are only intended as comments.
;
_olex2_refinement_description
;
1. Twinned data refinement
 Scales: 0.5492(18)
 0.4508(18)
2. Fixed Uiso
 At 1.2 times of:
  All C(H) groups
3.a Aromatic/amide H refined with riding coordinates:
 C6(H6), C3(H3), C5(H5), C2(H2)
;
_olex2_date_sample_data_collection 2021-01-17
_olex2_date_sample_submission 2021-01-15
_olex2_exptl_crystal_mounting_method 'mounted on a MiTeGen loop'
_olex2_submission_original_sample_id VP-K1-4CN-3-1
_olex2_submission_special_instructions 'No special instructions were received'
_oxdiff_exptl_absorpt_empirical_details
;
Empirical correction (ABSPACK) includes:
- Absorption correction using spherical harmonics
- Frame scaling
;
_oxdiff_exptl_absorpt_empirical_full_max 1.769
_oxdiff_exptl_absorpt_empirical_full_min 0.651
_oxdiff_twin_integration_method simultaneous
_oxdiff_twin_items 2

loop_
_space_group_symop_operation_xyz
'x, y, z'
'-x, y+1/2, -z+1/2'
'-x, -y, -z'
'x, -y-1/2, z-1/2'

loop_
_atom_site_label
_atom_site_type_symbol
_atom_site_fract_x
_atom_site_fract_y
_atom_site_fract_z
_atom_site_U_iso_or_equiv
_atom_site_adp_type
_atom_site_occupancy
_atom_site_site_symmetry_order
_atom_site_calc_flag
_atom_site_refinement_flags_posn
_atom_site_refinement_flags_adp
_atom_site_refinement_flags_occupancy
_atom_site_disorder_assembly
_atom_site_disorder_group
I1 I 0.69037(9) 0.09265(2) 0.59099(3) 0.0422(2) Uani 1 1 d . . . . .
C10 C 0.5129(14) 0.1661(2) 0.5171(6) 0.0411(12) Uani 1 1 d . . . . .
O1 O 0.1064(13) 0.26971(19) 0.3238(5) 0.0564(12) Uani 1 1 d . . . . .
C6 C 0.4005(15) 0.3667(2) 0.4387(5) 0.0430(12) Uani 1 1 d . . . . .
H6 H 0.260063 0.370337 0.357296 0.052 Uiso 1 1 calc R U . . .
C3 C 0.8056(14) 0.3552(2) 0.6874(5) 0.0390(11) Uani 1 1 d . . . . .
H3 H 0.938528 0.351377 0.770687 0.047 Uiso 1 1 calc R U . . .
C5 C 0.5487(18) 0.4134(2) 0.5040(6) 0.0437(14) Uani 1 1 d . . . . .
H5 H 0.515463 0.448442 0.464076 0.052 Uiso 1 1 calc R U . . .
C2 C 0.6679(13) 0.3089(2) 0.6221(5) 0.0388(11) Uani 1 1 d . . . . .
H2 H 0.708829 0.273905 0.660847 0.047 Uiso 1 1 calc R U . . .
C4 C 0.7494(17) 0.4075(2) 0.6309(7) 0.0424(13) Uani 1 1 d . . . . .
C9 C 0.4178(15) 0.2103(2) 0.4762(6) 0.0415(12) Uani 1 1 d . . . . .
C7 C 0.8984(17) 0.4561(3) 0.6958(7) 0.0498(14) Uani 1 1 d . . . . .
N1 N 1.0226(15) 0.4941(2) 0.7490(6) 0.0599(14) Uani 1 1 d . . . . .
C1 C 0.4675(13) 0.3143(2) 0.4982(5) 0.0361(10) Uani 1 1 d . . . . .
C8 C 0.3102(14) 0.2648(3) 0.4240(6) 0.0429(13) Uani 1 1 d . . . . .

loop_
_atom_site_aniso_label
_atom_site_aniso_U_11
_atom_site_aniso_U_22
_atom_site_aniso_U_33
_atom_site_aniso_U_23
_atom_site_aniso_U_13
_atom_site_aniso_U_12
I1 0.0400(3) 0.0342(3) 0.0510(3) 0.00094(11) -0.00219(19) 0.00052(11)
C10 0.041(3) 0.034(3) 0.047(3) -0.004(2) -0.002(2) -0.004(2)
O1 0.064(3) 0.048(2) 0.052(2) -0.0075(18) -0.022(2) 0.002(2)
C6 0.046(3) 0.041(3) 0.039(2) 0.002(2) -0.007(2) 0.008(2)
C3 0.038(3) 0.042(3) 0.035(2) 0.001(2) -0.006(2) 0.004(2)
C5 0.056(4) 0.029(3) 0.044(3) 0.0055(19) -0.004(3) 0.002(2)
C2 0.039(3) 0.036(3) 0.040(2) 0.004(2) -0.001(2) 0.001(2)
C4 0.041(4) 0.037(3) 0.048(3) -0.001(2) 0.000(2) 0.000(2)
C9 0.039(3) 0.041(3) 0.043(3) -0.005(2) -0.003(2) -0.001(2)
C7 0.051(4) 0.044(3) 0.054(3) -0.002(2) 0.002(3) 0.005(3)
N1 0.061(3) 0.041(3) 0.076(3) -0.012(2) 0.000(3) -0.009(2)
C1 0.035(3) 0.035(2) 0.037(2) -0.0008(17) -0.0014(19) -0.001(2)
C8 0.043(3) 0.040(3) 0.043(3) -0.004(2) -0.003(2) 0.004(2)

loop_
_atom_type_symbol
_atom_type_description
_atom_type_scat_dispersion_real
_atom_type_scat_dispersion_imag
_atom_type_scat_source
C C 0.0181 0.0091 'International Tables Vol C Tables 4.2.6.8 and 6.1.1.4'
H H 0.0000 0.0000 'International Tables Vol C Tables 4.2.6.8 and 6.1.1.4'
I I -0.3257 6.8362 'International Tables Vol C Tables 4.2.6.8 and 6.1.1.4'
N N 0.0311 0.0180 'International Tables Vol C Tables 4.2.6.8 and 6.1.1.4'
O O 0.0492 0.0322 'International Tables Vol C Tables 4.2.6.8 and 6.1.1.4'

loop_
_geom_angle_atom_site_label_1
_geom_angle_atom_site_label_2
_geom_angle_atom_site_label_3
_geom_angle
_geom_angle_site_symmetry_1
_geom_angle_site_symmetry_3
_geom_angle_publ_flag
C9 C10 I1 177.7(5) . . ?
C5 C6 H6 120.7 . . ?
C5 C6 C1 118.7(5) . . ?
C1 C6 H6 120.7 . . ?
C2 C3 H3 119.6 . . ?
C2 C3 C4 120.8(5) . . ?
C4 C3 H3 119.6 . . ?
C6 C5 H5 120.0 . . ?
C6 C5 C4 119.9(5) . . ?
C4 C5 H5 120.0 . . ?
C3 C2 H2 120.0 . . ?
C3 C2 C1 120.1(5) . . ?
C1 C2 H2 120.0 . . ?
C3 C4 C5 119.7(5) . . ?
C3 C4 C7 121.5(6) . . ?
C5 C4 C7 118.8(5) . . ?
C10 C9 C8 178.2(6) . . ?
N1 C7 C4 178.5(8) . . ?
C6 C1 C8 117.4(5) . . ?
C2 C1 C6 120.8(5) . . ?
C2 C1 C8 121.8(5) . . ?
O1 C8 C9 121.5(6) . . ?
O1 C8 C1 121.9(6) . . ?
C9 C8 C1 116.6(5) . . ?

loop_
_geom_bond_atom_site_label_1
_geom_bond_atom_site_label_2
_geom_bond_distance
_geom_bond_site_symmetry_2
_geom_bond_publ_flag
I1 C10 2.011(6) . ?
C10 C9 1.182(8) . ?
O1 C8 1.216(7) . ?
C6 H6 0.9300 . ?
C6 C5 1.394(8) . ?
C6 C1 1.402(8) . ?
C3 H3 0.9300 . ?
C3 C2 1.371(8) . ?
C3 C4 1.380(8) . ?
C5 H5 0.9300 . ?
C5 C4 1.413(9) . ?
C2 H2 0.9300 . ?
C2 C1 1.387(7) . ?
C4 C7 1.430(9) . ?
C9 C8 1.455(8) . ?
C7 N1 1.142(9) . ?
C1 C8 1.500(8) . ?

loop_
_geom_torsion_atom_site_label_1
_geom_torsion_atom_site_label_2
_geom_torsion_atom_site_label_3
_geom_torsion_atom_site_label_4
_geom_torsion
_geom_torsion_site_symmetry_1
_geom_torsion_site_symmetry_2
_geom_torsion_site_symmetry_3
_geom_torsion_site_symmetry_4
_geom_torsion_publ_flag
C6 C5 C4 C3 2.0(11) . . . . ?
C6 C5 C4 C7 -180.0(6) . . . . ?
C6 C1 C8 O1 -7.2(8) . . . . ?
C6 C1 C8 C9 171.7(5) . . . . ?
C3 C2 C1 C6 -0.6(9) . . . . ?
C3 C2 C1 C8 -179.6(5) . . . . ?
C5 C6 C1 C2 2.2(9) . . . . ?
C5 C6 C1 C8 -178.7(5) . . . . ?
C2 C3 C4 C5 -0.3(10) . . . . ?
C2 C3 C4 C7 -178.3(6) . . . . ?
C2 C1 C8 O1 171.8(6) . . . . ?
C2 C1 C8 C9 -9.3(8) . . . . ?
C4 C3 C2 C1 -0.4(9) . . . . ?
C1 C6 C5 C4 -2.9(10) . . . . ?

loop_
_twin_individual_id
_twin_individual_mass_fraction_refined
_oxdiff_twin_reflns_isolated
_oxdiff_twin_reflns_overlapped
_twin_individual_twin_lattice_type
_twin_individual_twin_matrix_11
_twin_individual_twin_matrix_12
_twin_individual_twin_matrix_13
_twin_individual_twin_matrix_21
_twin_individual_twin_matrix_22
_twin_individual_twin_matrix_23
_twin_individual_twin_matrix_31
_twin_individual_twin_matrix_32
_twin_individual_twin_matrix_33
1 0.5492(18) 2306 1990 ref 1.0000 0.0000 0.0000 0.0000 1.0000 0.0000 0.0000 0.0000 1.0000
2 0.4508(18) 2324 1990 nmt 1.0000 -0.0003 0.0001 -0.0045 -1.0001 -0.0061 -0.4948 0.0009 -0.9999
